data_1564711
loop_
_publ_author_name
'Yang, Miao'
'Qiu, Fenglei'
'M. El-Sayed, El-Sayed'
'Wang, Wenjing'
'du, shunfu'
'Su, Kongzhao'
'Yuan, Daqiang'

_publ_section_title
;
 Water-Stable Hydrazone-Linked Porous Organic Cages
;
_journal_name_full 'Chemical Science'
_journal_paper_doi 10.1039/D1SC04531H
_journal_year 2021
_chemical_formula_sum 'C256 H252 N32 O48'
_chemical_formula_weight 4544.88
_space_group_crystal_system monoclinic
_space_group_IT_number 15
_space_group_name_Hall '-C 2yc'
_space_group_name_H-M_alt 'C 1 2/c 1'
_atom_sites_solution_hydrogens mixed
_audit_creation_method SHELXL-2018/3
_audit_update_record
;
2021-07-18 deposited with the CCDC.	2021-09-23 downloaded from the CCDC.
;
_cell_angle_alpha 90
_cell_angle_beta 115.851(6)
_cell_angle_gamma 90
_cell_formula_units_Z 4
_cell_length_a 56.553(2)
_cell_length_b 15.3485(7)
_cell_length_c 60.220(3)
_cell_measurement_reflns_used 6822
_cell_measurement_temperature 150(2)
_cell_measurement_theta_max 60.3790
_cell_measurement_theta_min 3.8460
_cell_volume 47040(4)
_computing_structure_refinement 'SHELXL-2018/3 (Sheldrick, 2018)'
_computing_structure_solution 'SHELXT 2018/2 (Sheldrick, 2018)'
_diffrn_ambient_temperature 150(2)
_diffrn_detector_area_resol_mean 10.5594
_diffrn_measured_fraction_theta_full 0.959
_diffrn_measured_fraction_theta_max 0.959
_diffrn_measurement_device_type 'SuperNova (Cu) X-ray Source'
_diffrn_measurement_method '\w scans'
_diffrn_radiation_type CuK\a
_diffrn_radiation_wavelength 1.54184
_diffrn_reflns_av_R_equivalents 0.1094
_diffrn_reflns_av_unetI/netI 0.1223
_diffrn_reflns_Laue_measured_fraction_full 0.959
_diffrn_reflns_Laue_measured_fraction_max 0.959
_diffrn_reflns_limit_h_max 58
_diffrn_reflns_limit_h_min -65
_diffrn_reflns_limit_k_max 12
_diffrn_reflns_limit_k_min -17
_diffrn_reflns_limit_l_max 70
_diffrn_reflns_limit_l_min -60
_diffrn_reflns_number 108538
_diffrn_reflns_point_group_measured_fraction_full 0.959
_diffrn_reflns_point_group_measured_fraction_max 0.959
_diffrn_reflns_theta_full 64.211
_diffrn_reflns_theta_max 64.211
_diffrn_reflns_theta_min 3.582
_diffrn_source 'micro-focus sealed X-ray tube'
_exptl_absorpt_coefficient_mu 0.368
_exptl_absorpt_correction_T_max 1.00000
_exptl_absorpt_correction_T_min 0.83985
_exptl_absorpt_correction_type multi-scan
_exptl_crystal_colour Yellow
_exptl_crystal_density_diffrn 0.642
_exptl_crystal_description rhombus
_exptl_crystal_F_000 9584
_exptl_crystal_size_max 1.5
_exptl_crystal_size_mid 1.3
_exptl_crystal_size_min 1.3
_refine_diff_density_max 0.422
_refine_diff_density_min -0.352
_refine_diff_density_rms 0.076
_refine_ls_extinction_method none
_refine_ls_goodness_of_fit_ref 1.123
_refine_ls_hydrogen_treatment constr
_refine_ls_matrix_type full
_refine_ls_number_parameters 1527
_refine_ls_number_reflns 37637
_refine_ls_number_restraints 1
_refine_ls_restrained_S_all 1.123
_refine_ls_R_factor_all 0.2017
_refine_ls_R_factor_gt 0.1279
_refine_ls_shift/su_max 0.151
_refine_ls_shift/su_mean 0.001
_refine_ls_structure_factor_coef Fsqd
_refine_ls_weighting_details 'w=1/[\s^2^(Fo^2^)+(0.2000P)^2^] where P=(Fo^2^+2Fc^2^)/3'
_refine_ls_weighting_scheme calc
_refine_ls_wR_factor_gt 0.3742
_refine_ls_wR_factor_ref 0.4259
_reflns_Friedel_coverage 0.000
_reflns_number_gt 15047
_reflns_number_total 37637
_reflns_threshold_expression 'I > 2\s(I)'
_cod_data_source_file d1sc04531h2.cif
_cod_data_source_block HPOC-301
_cod_original_sg_symbol_H-M 'C 2/c'
_cod_database_code 1564711
_shelx_shelxl_version_number 2018/3
_shelx_space_group_comment
;
The symmetry employed for this shelxl refinement is uniquely defined
by the following loop, which should always be used as a source of
symmetry information in preference to the above space-group names.
They are only intended as comments.
;

loop_
_space_group_symop_operation_xyz
'x, y, z'
'-x, y, -z+1/2'
'x+1/2, y+1/2, z'
'-x+1/2, y+1/2, -z+1/2'
'-x, -y, -z'
'x, -y, z-1/2'
'-x+1/2, -y+1/2, -z'
'x+1/2, -y+1/2, z-1/2'

loop_
_atom_site_label
_atom_site_type_symbol
_atom_site_fract_x
_atom_site_fract_y
_atom_site_fract_z
_atom_site_U_iso_or_equiv
_atom_site_adp_type
_atom_site_occupancy
_atom_site_site_symmetry_order
_atom_site_calc_flag
_atom_site_refinement_flags_posn
_atom_site_refinement_flags_adp
_atom_site_refinement_flags_occupancy
_atom_site_disorder_assembly
_atom_site_disorder_group
O1 O 0.55463(8) 0.0132(3) 0.58397(8) 0.0671(11) Uani 1 1 d . . . . .
H1A H 0.571339 0.005312 0.590164 0.081 Uiso 1 1 d R U . . .
O2 O 0.47759(7) 0.1679(3) 0.53141(7) 0.0600(10) Uani 1 1 d . . . . .
H2A H 0.468465 0.135754 0.536483 0.072 Uiso 1 1 d R U . . .
O3 O 0.42684(8) 0.0703(3) 0.54688(9) 0.0722(12) Uani 1 1 d . . . . .
O4 O 0.39697(8) 0.0808(3) 0.88488(8) 0.0669(11) Uani 1 1 d . . . . .
H4B H 0.392552 0.067630 0.869697 0.080 Uiso 1 1 d R U . . .
O5 O 0.34805(9) 0.3432(3) 0.85912(8) 0.0742(12) Uani 1 1 d . . . . .
H5B H 0.341848 0.390573 0.862137 0.089 Uiso 1 1 d R U . . .
O6 O 0.52707(8) 0.6018(3) 0.56702(7) 0.0609(10) Uani 1 1 d . . . . .
H6A H 0.519492 0.613492 0.576334 0.073 Uiso 1 1 d R U . . .
O7 O 0.47806(7) 0.3415(3) 0.54284(7) 0.0589(10) Uani 1 1 d . . . . .
H7A H 0.474238 0.292716 0.535031 0.071 Uiso 1 1 d R U . . .
O8 O 0.34374(9) -0.0537(3) 0.58286(10) 0.0867(15) Uani 1 1 d . . . . .
O9 O 0.31772(8) 0.3635(3) 0.55066(8) 0.0686(12) Uani 1 1 d . . . . .
H9A H 0.316281 0.418050 0.547057 0.082 Uiso 1 1 d R U . . .
O10 O 0.28601(8) 0.0987(3) 0.56815(7) 0.0611(11) Uani 1 1 d . . . . .
H1BB H 0.300103 0.073342 0.569404 0.073 Uiso 1 1 d R U . . .
O11 O 0.39029(13) -0.0158(4) 0.82476(10) 0.116(2) Uani 1 1 d . . . . .
O12 O 0.34877(9) 0.5154(3) 0.87063(8) 0.0759(12) Uani 1 1 d . . . . .
H1AB H 0.344402 0.551623 0.858583 0.091 Uiso 1 1 d R U . . .
O13 O 0.42510(8) 0.6874(3) 0.91550(8) 0.0712(12) Uani 1 1 d . . . . .
H13A H 0.439664 0.696462 0.928333 0.085 Uiso 1 1 d R U . . .
O14 O 0.50503(13) 0.6798(5) 0.61799(14) 0.146(3) Uani 1 1 d . . . . .
O15 O 0.31786(8) 0.5338(3) 0.56454(8) 0.0637(11) Uani 1 1 d . . . . .
H15B H 0.333246 0.556680 0.571798 0.076 Uiso 1 1 d R U . . .
O16 O 0.29632(8) 0.6812(3) 0.62244(8) 0.0784(14) Uani 1 1 d . . . . .
H16A H 0.285841 0.696292 0.628668 0.094 Uiso 1 1 d R U . . .
O17 O 0.25518(9) 0.2400(3) 0.66432(7) 0.0741(13) Uani 1 1 d . . . . .
H17A H 0.267121 0.212811 0.676561 0.089 Uiso 1 1 d R U . . .
O18 O 0.27740(9) 0.0789(3) 0.60862(8) 0.0772(13) Uani 1 1 d . . . . .
H18A H 0.275931 0.066717 0.594132 0.093 Uiso 1 1 d R U . . .
O19 O 0.30801(13) 0.1586(5) 0.72527(10) 0.113(2) Uani 1 1 d . . . . .
O20 O 0.32275(15) 0.6167(5) 0.80907(11) 0.132(2) Uani 1 1 d . . . . .
O21 O 0.38602(9) 0.6138(4) 0.58277(10) 0.0801(14) Uani 1 1 d . . . . .
O22 O 0.26795(8) 0.6676(3) 0.64928(8) 0.0697(12) Uani 1 1 d . . . . .
H22A H 0.275808 0.686263 0.664210 0.084 Uiso 1 1 d R U . . .
O23 O 0.24754(9) 0.4039(3) 0.67827(8) 0.0759(13) Uani 1 1 d . . . . .
H23A H 0.241823 0.351253 0.676491 0.091 Uiso 1 1 d R U . . .
O24 O 0.30639(17) 0.7913(5) 0.70846(12) 0.143(3) Uani 1 1 d . . . . .
N1 N 0.47746(9) 0.0486(3) 0.56051(9) 0.0604(13) Uani 1 1 d . . . . .
N2 N 0.46388(9) 0.0006(3) 0.57033(10) 0.0641(14) Uani 1 1 d . . . . .
H2 H 0.471592 -0.039563 0.581037 0.077 Uiso 1 1 calc R U . . .
N3 N 0.35403(10) 0.0754(4) 0.57092(10) 0.0701(15) Uani 1 1 d . . . . .
H3 H 0.365454 0.106007 0.568525 0.084 Uiso 1 1 calc R U . . .
N4 N 0.33003(10) 0.1112(4) 0.56714(10) 0.0657(14) Uani 1 1 d . . . . .
N5 N 0.37231(11) 0.1268(4) 0.83988(10) 0.0733(15) Uani 1 1 d . . . . .
N6 N 0.36493(12) 0.1097(5) 0.81476(10) 0.0892(19) Uani 1 1 d . . . . .
H6 H 0.354415 0.144095 0.803532 0.107 Uiso 1 1 calc R U . . .
N7 N 0.49256(10) 0.5594(4) 0.58228(10) 0.0660(14) Uani 1 1 d . . . . .
N8 N 0.47780(10) 0.5739(3) 0.59427(9) 0.0620(13) Uani 1 1 d . . . . .
H8 H 0.464095 0.542329 0.590927 0.074 Uiso 1 1 calc R U . . .
N9 N 0.31266(13) 0.0812(4) 0.69615(11) 0.0878(19) Uani 1 1 d . . . . .
N10 N 0.29219(12) 0.1279(4) 0.67813(11) 0.0769(16) Uani 1 1 d . . . . .
N11 N 0.35930(13) 0.6493(4) 0.85348(10) 0.0845(18) Uani 1 1 d . . . . .
N12 N 0.35119(14) 0.7119(4) 0.83441(11) 0.098(2) Uani 1 1 d . . . . .
H12Q H 0.357613 0.763758 0.836975 0.118 Uiso 1 1 calc R U . . .
N13 N 0.37674(10) 0.6443(4) 0.61406(11) 0.0726(16) Uani 1 1 d . . . . .
H13B H 0.381924 0.663538 0.628865 0.087 Uiso 1 1 calc R U . . .
N14 N 0.35059(10) 0.6233(4) 0.59966(10) 0.0703(15) Uani 1 1 d . . . . .
N15 N 0.29247(14) 0.6652(5) 0.71881(11) 0.0913(19) Uani 1 1 d . . . . .
N16 N 0.28272(13) 0.6363(5) 0.69477(11) 0.0823(17) Uani 1 1 d . . . . .
C1 C 0.51642(11) 0.0900(4) 0.55846(11) 0.0558(15) Uani 1 1 d . . . . .
C2 C 0.54337(11) 0.0778(4) 0.56653(11) 0.0543(15) Uani 1 1 d . . . . .
C3 C 0.55787(11) 0.1290(4) 0.55838(11) 0.0510(14) Uani 1 1 d . . . . .
C4 C 0.54510(11) 0.1946(4) 0.54181(11) 0.0571(15) Uani 1 1 d . . . . .
H4 H 0.554958 0.231394 0.536844 0.068 Uiso 1 1 calc R U . . .
C5 C 0.51813(10) 0.2082(4) 0.53221(10) 0.0498(14) Uani 1 1 d . . . . .
C6 C 0.50388(11) 0.1550(4) 0.54066(11) 0.0568(16) Uani 1 1 d . . . . .
C7 C 0.50216(12) 0.0378(4) 0.56876(11) 0.0575(15) Uani 1 1 d . . . . .
H7 H 0.510905 -0.002749 0.581135 0.069 Uiso 1 1 calc R U . . .
C8 C 0.43807(12) 0.0177(4) 0.56281(12) 0.0560(15) Uani 1 1 d . . . . .
C9 C 0.42443(13) -0.0301(5) 0.57509(13) 0.0715(18) Uani 1 1 d . . . . .
C10 C 0.39960(12) -0.0018(5) 0.57111(12) 0.0646(17) Uani 1 1 d . . . . .
H10 H 0.391920 0.044191 0.560281 0.077 Uiso 1 1 calc R U . . .
C11 C 0.38601(13) -0.0400(4) 0.58279(14) 0.0693(18) Uani 1 1 d . . . . .
C12 C 0.39635(17) -0.1078(6) 0.59910(19) 0.104(3) Uani 1 1 d . . . . .
H12 H 0.387439 -0.130488 0.607625 0.125 Uiso 1 1 calc R U . . .
C13 C 0.42114(18) -0.1423(7) 0.6026(2) 0.122(3) Uani 1 1 d . . . . .
H13 H 0.427405 -0.192067 0.612186 0.146 Uiso 1 1 calc R U . . .
C14 C 0.43658(17) -0.1037(5) 0.59202(17) 0.099(3) Uani 1 1 d . . . . .
H14 H 0.453378 -0.123615 0.595528 0.118 Uiso 1 1 calc R U . . .
C15 C 0.41332(11) 0.1113(4) 0.93471(10) 0.0544(15) Uani 1 1 d . . . . .
H15 H 0.409299 0.052669 0.927602 0.065 Uiso 1 1 calc R U . . .
C16 C 0.39549(10) 0.1742(4) 0.91536(11) 0.0528(15) Uani 1 1 d . . . . .
C17 C 0.38775(11) 0.1559(4) 0.89042(11) 0.0533(14) Uani 1 1 d . . . . .
C18 C 0.37176(11) 0.2135(4) 0.87099(11) 0.0582(16) Uani 1 1 d . . . . .
C19 C 0.36338(11) 0.2903(4) 0.87853(12) 0.0614(16) Uani 1 1 d . . . . .
C20 C 0.37001(11) 0.3113(4) 0.90308(11) 0.0536(15) Uani 1 1 d . . . . .
C21 C 0.38655(10) 0.2518(4) 0.92102(11) 0.0548(15) Uani 1 1 d . . . . .
H21 H 0.391763 0.265198 0.937563 0.066 Uiso 1 1 calc R U . . .
C22 C 0.50513(10) 0.2823(4) 0.51372(10) 0.0525(15) Uani 1 1 d . . . . .
H22 H 0.486161 0.272015 0.506919 0.063 Uiso 1 1 calc R U . . .
C23 C 0.51008(11) 0.3713(4) 0.52725(11) 0.0565(15) Uani 1 1 d . . . . .
C24 C 0.52925(11) 0.4285(4) 0.52697(10) 0.0525(14) Uani 1 1 d . . . . .
H24 H 0.538381 0.413906 0.517872 0.063 Uiso 1 1 calc R U . . .
C25 C 0.53504(11) 0.5077(4) 0.54012(11) 0.0543(15) Uani 1 1 d . . . . .
C26 C 0.52094(10) 0.5272(4) 0.55341(11) 0.0497(14) Uani 1 1 d . . . . .
C27 C 0.50187(11) 0.4719(4) 0.55395(11) 0.0543(15) Uani 1 1 d . . . . .
C28 C 0.49684(11) 0.3946(4) 0.54120(11) 0.0541(15) Uani 1 1 d . . . . .
C29 C 0.35904(15) -0.0068(5) 0.57829(14) 0.080(2) Uani 1 1 d . . . . .
C30 C 0.32637(13) 0.1893(5) 0.56141(11) 0.0647(17) Uani 1 1 d . . . . .
H30 H 0.339144 0.221028 0.559122 0.078 Uiso 1 1 calc R U . . .
C31 C 0.30150(11) 0.2320(4) 0.55820(11) 0.0547(15) Uani 1 1 d . . . . .
C32 C 0.29748(11) 0.3213(4) 0.55266(11) 0.0557(15) Uani 1 1 d . . . . .
C33 C 0.27414(12) 0.3621(4) 0.54910(11) 0.0578(15) Uani 1 1 d . . . . .
C34 C 0.25616(12) 0.3112(4) 0.55402(11) 0.0560(15) Uani 1 1 d . . . . .
H34 H 0.241050 0.338414 0.553085 0.067 Uiso 1 1 calc R U . . .
C35 C 0.25943(11) 0.2250(4) 0.56004(10) 0.0542(15) Uani 1 1 d . . . . .
C36 C 0.28265(11) 0.1856(4) 0.56195(11) 0.0545(15) Uani 1 1 d . . . . .
C37 C 0.40728(12) 0.1127(5) 0.95767(11) 0.0650(17) Uani 1 1 d . . . . .
H37A H 0.388778 0.100559 0.952440 0.078 Uiso 1 1 calc R U . . .
H37B H 0.410936 0.170311 0.965029 0.078 Uiso 1 1 calc R U . . .
C38 C 0.42415(14) 0.0439(5) 0.97737(13) 0.0748(19) Uani 1 1 d . . . . .
H38 H 0.442602 0.053279 0.980940 0.090 Uiso 1 1 calc R U . . .
C39 C 0.42142(19) 0.0585(7) 1.00140(15) 0.116(3) Uani 1 1 d . . . . .
H39A H 0.429749 0.112377 1.008811 0.174 Uiso 1 1 calc R U . . .
H39B H 0.429670 0.011342 1.012594 0.174 Uiso 1 1 calc R U . . .
H39C H 0.403143 0.060914 0.997802 0.174 Uiso 1 1 calc R U . . .
C40 C 0.36407(13) 0.1955(5) 0.84577(12) 0.0665(17) Uani 1 1 d . . . . .
H40 H 0.353101 0.233689 0.833660 0.080 Uiso 1 1 calc R U . . .
C41 C 0.37455(17) 0.0393(7) 0.80875(15) 0.097(3) Uani 1 1 d . . . . .
C42 C 0.3667(2) 0.0199(8) 0.78259(15) 0.122(4) Uani 1 1 d . . . . .
C43 C 0.3789(3) -0.0485(12) 0.7764(2) 0.223(9) Uani 1 1 d . . . . .
H43 H 0.393020 -0.077589 0.788687 0.268 Uiso 1 1 calc R U . . .
C44 C 0.3699(4) -0.0731(12) 0.7516(3) 0.232(9) Uani 1 1 d . . . . .
H44 H 0.374946 -0.125818 0.747404 0.278 Uiso 1 1 calc R U . . .
C45 C 0.3531(3) -0.0169(15) 0.7334(3) 0.256(11) Uani 1 1 d . . . . .
H45 H 0.349424 -0.027832 0.717044 0.307 Uiso 1 1 calc R U . . .
C46 C 0.34143(18) 0.0559(8) 0.73897(15) 0.117(4) Uani 1 1 d . . . . .
C47 C 0.34788(15) 0.0764(6) 0.76271(14) 0.096(3) Uani 1 1 d . . . . .
H47 H 0.340639 0.125134 0.766568 0.115 Uiso 1 1 calc R U . . .
C48 C 0.36052(11) 0.3936(4) 0.90899(11) 0.0589(16) Uani 1 1 d . . . . .
H48 H 0.343238 0.405812 0.895445 0.071 Uiso 1 1 calc R U . . .
C49 C 0.37835(11) 0.4709(4) 0.91080(11) 0.0559(15) Uani 1 1 d . . . . .
C50 C 0.37184(12) 0.5296(4) 0.89157(12) 0.0621(16) Uani 1 1 d . . . . .
C51 C 0.38729(12) 0.6015(4) 0.89306(11) 0.0595(16) Uani 1 1 d . . . . .
C52 C 0.41060(11) 0.6134(4) 0.91466(11) 0.0556(15) Uani 1 1 d . . . . .
C53 C 0.41857(11) 0.5538(4) 0.93424(10) 0.0548(15) Uani 1 1 d . . . . .
C54 C 0.40231(11) 0.4841(4) 0.93138(11) 0.0540(15) Uani 1 1 d . . . . .
H54 H 0.407595 0.442951 0.943969 0.065 Uiso 1 1 calc R U . . .
C55 C 0.51186(12) 0.2776(4) 0.49227(10) 0.0581(16) Uani 1 1 d . . . . .
H55A H 0.530472 0.289730 0.498388 0.070 Uiso 1 1 calc R U . . .
H55B H 0.502495 0.324109 0.480949 0.070 Uiso 1 1 calc R U . . .
C56 C 0.50619(12) 0.1941(4) 0.47770(11) 0.0593(16) Uani 1 1 d . . . . .
H56 H 0.516630 0.148733 0.489293 0.071 Uiso 1 1 calc R U . . .
C57 C 0.51559(15) 0.1974(5) 0.45762(12) 0.076(2) Uani 1 1 d . . . . .
H57A H 0.513174 0.141428 0.449841 0.115 Uiso 1 1 calc R U . . .
H57B H 0.533877 0.212681 0.464779 0.115 Uiso 1 1 calc R U . . .
H57C H 0.505647 0.240358 0.445556 0.115 Uiso 1 1 calc R U . . .
C58 C 0.44326(10) 0.5684(4) 0.95859(10) 0.0534(14) Uani 1 1 d . . . . .
H58 H 0.449250 0.628183 0.958418 0.064 Uiso 1 1 calc R U . . .
C59 C 0.43679(11) 0.5601(4) 0.98091(11) 0.0598(16) Uani 1 1 d . . . . .
H59A H 0.431535 0.500526 0.981788 0.072 Uiso 1 1 calc R U . . .
H59B H 0.452623 0.571639 0.995858 0.072 Uiso 1 1 calc R U . . .
C60 C 0.41509(12) 0.6213(5) 0.98014(12) 0.0654(17) Uani 1 1 d . . . . .
H60 H 0.399190 0.607967 0.965103 0.078 Uiso 1 1 calc R U . . .
C61 C 0.42086(14) 0.7128(5) 0.97933(13) 0.079(2) Uani 1 1 d . . . . .
H61A H 0.436649 0.729607 0.979311 0.095 Uiso 1 1 calc R U . . .
H61B H 0.408775 0.754750 0.978829 0.095 Uiso 1 1 calc R U . . .
C62 C 0.48725(12) 0.4904(5) 0.56856(11) 0.0608(16) Uani 1 1 d . . . . .
H62 H 0.474162 0.452375 0.567934 0.073 Uiso 1 1 calc R U . . .
C63 C 0.48394(17) 0.6365(6) 0.61133(17) 0.091(2) Uani 1 1 d . . . . .
C64 C 0.46556(13) 0.6501(5) 0.62298(14) 0.0712(19) Uani 1 1 d . . . . .
C65 C 0.47525(16) 0.6772(7) 0.64702(17) 0.108(3) Uani 1 1 d . . . . .
H65 H 0.493194 0.685609 0.656323 0.130 Uiso 1 1 calc R U . . .
C66 C 0.45798(15) 0.6918(7) 0.65725(15) 0.102(3) Uani 1 1 d . . . . .
H66 H 0.464415 0.712588 0.673340 0.123 Uiso 1 1 calc R U . . .
C67 C 0.43196(14) 0.6767(5) 0.64441(13) 0.079(2) Uani 1 1 d . . . . .
H67 H 0.420735 0.685421 0.651798 0.095 Uiso 1 1 calc R U . . .
C68 C 0.42216(13) 0.6485(5) 0.62051(13) 0.0692(18) Uani 1 1 d . . . . .
C69 C 0.43908(13) 0.6345(4) 0.61004(13) 0.0658(17) Uani 1 1 d . . . . .
H69 H 0.432509 0.614151 0.593908 0.079 Uiso 1 1 calc R U . . .
C70 C 0.26824(11) 0.4545(4) 0.54003(10) 0.0532(15) Uani 1 1 d . . . . .
H70 H 0.280275 0.468080 0.532728 0.064 Uiso 1 1 calc R U . . .
C71 C 0.27520(11) 0.5172(4) 0.56157(10) 0.0517(14) Uani 1 1 d . . . . .
C72 C 0.29963(12) 0.5523(4) 0.57334(12) 0.0618(16) Uani 1 1 d . . . . .
C73 C 0.30729(12) 0.6054(4) 0.59459(11) 0.0591(16) Uani 1 1 d . . . . .
C74 C 0.28778(13) 0.6266(4) 0.60221(12) 0.0618(16) Uani 1 1 d . . . . .
C75 C 0.26290(11) 0.5939(4) 0.59095(11) 0.0551(15) Uani 1 1 d . . . . .
C76 C 0.25709(12) 0.5395(4) 0.57066(11) 0.0592(16) Uani 1 1 d . . . . .
H76 H 0.240189 0.516746 0.562730 0.071 Uiso 1 1 calc R U . . .
C77 C 0.23938(11) 0.1731(5) 0.56549(10) 0.0589(16) Uani 1 1 d . . . . .
H77 H 0.242904 0.111236 0.564287 0.071 Uiso 1 1 calc R U . . .
C78 C 0.24339(13) 0.1898(4) 0.59255(12) 0.0619(17) Uani 1 1 d . . . . .
C79 C 0.22881(12) 0.2525(4) 0.59749(11) 0.0576(15) Uani 1 1 d . . . . .
H79 H 0.216591 0.284927 0.584498 0.069 Uiso 1 1 calc R U . . .
C80 C 0.23190(11) 0.2688(4) 0.62159(11) 0.0591(16) Uani 1 1 d . . . . .
C81 C 0.25149(13) 0.2209(5) 0.64078(12) 0.0637(17) Uani 1 1 d . . . . .
C82 C 0.26645(14) 0.1583(5) 0.63637(13) 0.0714(18) Uani 1 1 d . . . . .
C83 C 0.26173(13) 0.1437(4) 0.61124(11) 0.0585(16) Uani 1 1 d . . . . .
C84 C 0.41706(17) -0.0490(6) 0.96822(17) 0.101(3) Uani 1 1 d . . . . .
H84A H 0.398628 -0.058222 0.963106 0.151 Uiso 1 1 calc R U . . .
H84B H 0.426973 -0.088810 0.981274 0.151 Uiso 1 1 calc R U . . .
H84C H 0.421096 -0.058651 0.954497 0.151 Uiso 1 1 calc R U . . .
C85 C 0.31899(17) 0.1002(6) 0.71979(15) 0.092(2) Uani 1 1 d . . . . .
C86 C 0.28714(14) 0.1115(5) 0.65605(13) 0.0746(19) Uani 1 1 d . . . . .
H86 H 0.296729 0.069287 0.652425 0.090 Uiso 1 1 calc R U . . .
C87 C 0.35695(12) 0.3888(4) 0.93325(12) 0.0611(16) Uani 1 1 d . . . . .
H87A H 0.345283 0.340506 0.931791 0.073 Uiso 1 1 calc R U . . .
H87B H 0.373873 0.375402 0.946763 0.073 Uiso 1 1 calc R U . . .
C88 C 0.34631(15) 0.4687(5) 0.93997(14) 0.082(2) Uani 1 1 d . . . . .
H88 H 0.358276 0.517390 0.941981 0.099 Uiso 1 1 calc R U . . .
C89 C 0.31893(15) 0.4929(6) 0.92022(16) 0.099(3) Uani 1 1 d . . . . .
H89A H 0.319374 0.498084 0.904520 0.148 Uiso 1 1 calc R U . . .
H89B H 0.313613 0.547407 0.924431 0.148 Uiso 1 1 calc R U . . .
H89C H 0.306629 0.448321 0.919322 0.148 Uiso 1 1 calc R U . . .
C90 C 0.38017(14) 0.6632(5) 0.87293(13) 0.0731(19) Uani 1 1 d . . . . .
H90 H 0.390609 0.711621 0.874258 0.088 Uiso 1 1 calc R U . . .
C91 C 0.3332(2) 0.6873(6) 0.81230(15) 0.099(3) Uani 1 1 d . . . . .
C92 C 0.32552(17) 0.7510(6) 0.79243(14) 0.091(2) Uani 1 1 d . . . . .
C93 C 0.31882(16) 0.7199(5) 0.76876(14) 0.090(2) Uani 1 1 d . . . . .
H93 H 0.320497 0.660933 0.766146 0.108 Uiso 1 1 calc R U . . .
C94 C 0.3097(2) 0.7771(7) 0.74929(15) 0.119(3) Uani 1 1 d . . . . .
C95 C 0.3067(3) 0.8701(7) 0.75276(18) 0.146(5) Uani 1 1 d . . . . .
H95 H 0.299693 0.908328 0.739475 0.175 Uiso 1 1 calc R U . . .
C96 C 0.3146(2) 0.8980(7) 0.77647(18) 0.132(4) Uani 1 1 d . . . . .
H96 H 0.314607 0.957325 0.779571 0.159 Uiso 1 1 calc R U . . .
C97 C 0.3226(2) 0.8402(6) 0.79593(16) 0.111(3) Uani 1 1 d . . . . .
H97 H 0.326047 0.860497 0.811605 0.134 Uiso 1 1 calc R U . . .
C98 C 0.47852(13) 0.1647(5) 0.46744(13) 0.077(2) Uani 1 1 d . . . . .
H98A H 0.467573 0.205210 0.455088 0.116 Uiso 1 1 calc R U . . .
H98B H 0.473020 0.161687 0.480415 0.116 Uiso 1 1 calc R U . . .
H98C H 0.477015 0.108100 0.460147 0.116 Uiso 1 1 calc R U . . .
C99 C 0.40944(15) 0.5990(6) 1.00230(14) 0.088(2) Uani 1 1 d . . . . .
H99A H 0.396856 0.639528 1.003012 0.131 Uiso 1 1 calc R U . . .
H99B H 0.425430 0.602707 1.017251 0.131 Uiso 1 1 calc R U . . .
H99C H 0.402517 0.540978 1.000442 0.131 Uiso 1 1 calc R U . . .
C100 C 0.39377(13) 0.6337(5) 0.60410(15) 0.0688(18) Uani 1 1 d . . . . .
C101 C 0.33426(12) 0.6377(4) 0.60826(12) 0.0639(17) Uani 1 1 d . . . . .
H101 H 0.339186 0.668241 0.622955 0.077 Uiso 1 1 calc R U . . .
C102 C 0.24079(12) 0.4640(5) 0.51941(12) 0.0651(17) Uani 1 1 d . . . . .
H10A H 0.228308 0.448303 0.525791 0.078 Uiso 1 1 calc R U . . .
H10B H 0.238748 0.422454 0.506552 0.078 Uiso 1 1 calc R U . . .
C103 C 0.23352(17) 0.5554(6) 0.50760(15) 0.095(2) Uani 1 1 d . . . . .
H103 H 0.229308 0.591026 0.518897 0.113 Uiso 1 1 calc R U . . .
C104 C 0.25284(19) 0.6022(6) 0.50327(18) 0.113(3) Uani 1 1 d . . . . .
H10C H 0.244414 0.636062 0.488458 0.170 Uiso 1 1 calc R U . . .
H10D H 0.264876 0.561917 0.501475 0.170 Uiso 1 1 calc R U . . .
H10E H 0.262270 0.640295 0.516954 0.170 Uiso 1 1 calc R U . . .
C105 C 0.24156(11) 0.6187(4) 0.59939(10) 0.0558(15) Uani 1 1 d . . . . .
H105 H 0.245880 0.677443 0.606392 0.067 Uiso 1 1 calc R U . . .
C106 C 0.24377(11) 0.5583(4) 0.62051(11) 0.0582(16) Uani 1 1 d . . . . .
C107 C 0.25672(12) 0.5886(5) 0.64498(11) 0.0599(16) Uani 1 1 d . . . . .
C108 C 0.25735(12) 0.5341(5) 0.66407(11) 0.0610(16) Uani 1 1 d . . . . .
C109 C 0.24496(13) 0.4522(5) 0.65830(12) 0.0646(17) Uani 1 1 d . . . . .
C110 C 0.23185(12) 0.4239(4) 0.63415(11) 0.0590(16) Uani 1 1 d . . . . .
C111 C 0.23194(12) 0.4793(4) 0.61628(12) 0.0584(16) Uani 1 1 d . . . . .
H111 H 0.223182 0.461047 0.599955 0.070 Uiso 1 1 calc R U . . .
C112 C 0.21160(12) 0.1909(5) 0.54624(11) 0.0616(16) Uani 1 1 d . . . . .
H11A H 0.207989 0.252406 0.546775 0.074 Uiso 1 1 calc R U . . .
H11B H 0.199593 0.158972 0.550830 0.074 Uiso 1 1 calc R U . . .
C113 C 0.20549(12) 0.1672(5) 0.51970(11) 0.0668(18) Uani 1 1 d . . . . .
H113 H 0.217362 0.201379 0.515162 0.080 Uiso 1 1 calc R U . . .
C114 C 0.21121(15) 0.0731(5) 0.51770(14) 0.083(2) Uani 1 1 d . . . . .
H11C H 0.196707 0.038213 0.516770 0.124 Uiso 1 1 calc R U . . .
H11D H 0.226836 0.056315 0.531945 0.124 Uiso 1 1 calc R U . . .
H11E H 0.213752 0.064249 0.503107 0.124 Uiso 1 1 calc R U . . .
C115 C 0.21618(13) 0.3396(5) 0.62773(11) 0.0637(17) Uani 1 1 d . . . . .
H115 H 0.214900 0.320466 0.642693 0.076 Uiso 1 1 calc R U . . .
C116 C 0.18811(13) 0.3516(5) 0.60781(13) 0.0726(19) Uani 1 1 d . . . . .
H11F H 0.182139 0.407898 0.610682 0.087 Uiso 1 1 calc R U . . .
H11G H 0.189084 0.355688 0.592158 0.087 Uiso 1 1 calc R U . . .
C117 C 0.1671(3) 0.2879(11) 0.6045(3) 0.180(6) Uani 1 1 d D . . . .
H117 H 0.168421 0.277961 0.621025 0.217 Uiso 1 1 calc R U . . .
C118 C 0.1695(4) 0.1983(14) 0.5949(4) 0.262(10) Uani 1 1 d . . . . .
H11H H 0.152369 0.172462 0.586695 0.393 Uiso 1 1 calc R U . . .
H11I H 0.180463 0.162041 0.608538 0.393 Uiso 1 1 calc R U . . .
H11J H 0.177146 0.203605 0.583566 0.393 Uiso 1 1 calc R U . . .
C119 C 0.34498(17) 0.4529(6) 0.96495(15) 0.103(3) Uani 1 1 d . . . . .
H11K H 0.343858 0.507865 0.972036 0.154 Uiso 1 1 calc R U . . .
H11L H 0.360507 0.422640 0.976049 0.154 Uiso 1 1 calc R U . . .
H11M H 0.329768 0.418482 0.962156 0.154 Uiso 1 1 calc R U . . .
C120 C 0.3039(2) 0.7444(7) 0.72292(16) 0.113(3) Uani 1 1 d . . . . .
C121 C 0.27029(13) 0.5621(5) 0.68960(12) 0.0658(17) Uani 1 1 d . . . . .
H121 H 0.269730 0.527638 0.702068 0.079 Uiso 1 1 calc R U . . .
C122 C 0.20757(19) 0.5446(7) 0.48376(17) 0.124(3) Uani 1 1 d . . . . .
H12A H 0.199062 0.600180 0.478911 0.186 Uiso 1 1 calc R U . . .
H12B H 0.196190 0.504935 0.486817 0.186 Uiso 1 1 calc R U . . .
H12C H 0.211375 0.522037 0.470810 0.186 Uiso 1 1 calc R U . . .
C123 C 0.21427(10) 0.6238(4) 0.57844(11) 0.0591(16) Uani 1 1 d . . . . .
H12D H 0.209580 0.567069 0.570613 0.071 Uiso 1 1 calc R U . . .
H12E H 0.214417 0.664728 0.566235 0.071 Uiso 1 1 calc R U . . .
C124 C 0.19347(12) 0.6517(5) 0.58648(12) 0.0640(17) Uani 1 1 d . . . . .
H124 H 0.192830 0.607390 0.597927 0.077 Uiso 1 1 calc R U . . .
C125 C 0.19839(15) 0.7362(6) 0.59927(14) 0.093(2) Uani 1 1 d . . . . .
H12F H 0.213365 0.768009 0.601835 0.111 Uiso 1 1 calc R U . . .
H12G H 0.186520 0.757856 0.604773 0.111 Uiso 1 1 calc R U . . .
C126 C 0.17809(14) 0.1918(6) 0.50226(12) 0.081(2) Uani 1 1 d . . . . .
H12H H 0.175638 0.183184 0.485602 0.122 Uiso 1 1 calc R U . . .
H12I H 0.175134 0.251972 0.504634 0.122 Uiso 1 1 calc R U . . .
H12J H 0.165885 0.156140 0.505320 0.122 Uiso 1 1 calc R U . . .
C127 C 0.16672(14) 0.6532(6) 0.56432(15) 0.092(2) Uani 1 1 d . . . . .
H12K H 0.167584 0.688637 0.551555 0.137 Uiso 1 1 calc R U . . .
H12L H 0.153943 0.677054 0.569123 0.137 Uiso 1 1 calc R U . . .
H12M H 0.161738 0.594972 0.558292 0.137 Uiso 1 1 calc R U . . .
C128 C 0.1399(3) 0.3308(14) 0.5898(3) 0.236(10) Uani 1 1 d D . . . .
H12N H 0.131933 0.307542 0.573314 0.354 Uiso 1 1 calc R U . . .
H12O H 0.142024 0.392664 0.589034 0.354 Uiso 1 1 calc R U . . .
H12P H 0.128853 0.318896 0.597793 0.354 Uiso 1 1 calc R U . . .

loop_
_atom_site_aniso_label
_atom_site_aniso_U_11
_atom_site_aniso_U_22
_atom_site_aniso_U_33
_atom_site_aniso_U_23
_atom_site_aniso_U_13
_atom_site_aniso_U_12
O1 0.049(2) 0.064(3) 0.081(3) 0.002(2) 0.022(2) 0.000(2)
O2 0.042(2) 0.058(3) 0.075(3) -0.003(2) 0.020(2) 0.0003(19)
O3 0.056(3) 0.082(3) 0.081(3) -0.006(3) 0.032(2) 0.003(2)
O4 0.062(3) 0.063(3) 0.065(2) -0.008(2) 0.018(2) 0.001(2)
O5 0.075(3) 0.066(3) 0.067(3) -0.004(2) 0.017(2) 0.009(2)
O6 0.064(3) 0.051(3) 0.067(2) -0.007(2) 0.028(2) 0.004(2)
O7 0.052(2) 0.057(3) 0.067(2) -0.005(2) 0.025(2) 0.001(2)
O8 0.072(3) 0.080(4) 0.124(4) 0.007(3) 0.058(3) 0.000(3)
O9 0.065(3) 0.062(3) 0.085(3) 0.002(2) 0.038(2) 0.002(2)
O10 0.055(2) 0.057(3) 0.072(3) 0.000(2) 0.028(2) 0.005(2)
O11 0.126(5) 0.111(5) 0.081(3) -0.008(4) 0.017(3) 0.032(4)
O12 0.076(3) 0.061(3) 0.071(3) 0.006(2) 0.014(2) -0.005(2)
O13 0.064(3) 0.067(3) 0.077(3) 0.000(2) 0.025(2) -0.011(2)
O14 0.096(4) 0.185(7) 0.180(6) -0.098(6) 0.083(5) -0.047(5)
O15 0.058(2) 0.064(3) 0.082(3) -0.010(2) 0.043(2) -0.003(2)
O16 0.064(3) 0.099(4) 0.078(3) -0.029(3) 0.037(2) -0.006(3)
O17 0.089(3) 0.074(3) 0.053(2) 0.005(2) 0.025(2) 0.003(3)
O18 0.085(3) 0.075(3) 0.072(3) 0.001(2) 0.035(3) 0.015(3)
O19 0.120(5) 0.130(6) 0.069(3) 0.004(3) 0.022(3) 0.040(4)
O20 0.172(7) 0.092(5) 0.091(4) -0.003(4) 0.019(4) -0.026(5)
O21 0.060(3) 0.102(4) 0.083(3) -0.017(3) 0.036(3) -0.010(3)
O22 0.073(3) 0.072(3) 0.067(3) -0.009(2) 0.033(2) -0.009(2)
O23 0.093(3) 0.068(3) 0.066(3) -0.003(2) 0.033(3) -0.004(3)
O24 0.214(8) 0.120(6) 0.087(4) -0.005(4) 0.057(5) -0.049(5)
N1 0.048(3) 0.061(3) 0.078(3) 0.000(3) 0.033(3) -0.002(3)
N2 0.048(3) 0.058(3) 0.084(4) 0.009(3) 0.027(3) 0.010(3)
N3 0.053(3) 0.059(4) 0.100(4) 0.004(3) 0.034(3) 0.004(3)
N4 0.058(3) 0.058(4) 0.085(4) -0.004(3) 0.034(3) 0.001(3)
N5 0.070(4) 0.080(4) 0.061(3) -0.001(3) 0.020(3) 0.001(3)
N6 0.085(4) 0.102(5) 0.060(4) -0.006(3) 0.013(3) 0.023(4)
N7 0.053(3) 0.068(4) 0.084(4) -0.005(3) 0.036(3) 0.000(3)
N8 0.055(3) 0.057(3) 0.074(3) -0.020(3) 0.028(3) -0.007(3)
N9 0.095(5) 0.093(5) 0.061(4) -0.001(3) 0.021(3) 0.026(4)
N10 0.081(4) 0.078(4) 0.066(4) 0.006(3) 0.026(3) 0.009(3)
N11 0.093(4) 0.075(4) 0.055(3) 0.008(3) 0.005(3) -0.013(3)
N12 0.130(6) 0.070(4) 0.069(4) -0.001(4) 0.020(4) -0.014(4)
N13 0.056(3) 0.089(4) 0.082(4) -0.018(3) 0.039(3) -0.007(3)
N14 0.050(3) 0.077(4) 0.085(4) -0.011(3) 0.031(3) -0.002(3)
N15 0.112(5) 0.081(5) 0.060(4) -0.009(3) 0.019(3) -0.018(4)
N16 0.096(4) 0.083(5) 0.066(4) 0.001(3) 0.032(3) 0.002(4)
C1 0.046(3) 0.057(4) 0.057(3) -0.003(3) 0.016(3) -0.003(3)
C2 0.042(3) 0.057(4) 0.061(4) 0.002(3) 0.019(3) -0.001(3)
C3 0.041(3) 0.046(4) 0.060(3) -0.005(3) 0.017(3) 0.007(3)
C4 0.043(3) 0.058(4) 0.065(4) -0.004(3) 0.019(3) -0.002(3)
C5 0.043(3) 0.046(4) 0.059(3) -0.009(3) 0.021(3) 0.000(3)
C6 0.046(3) 0.064(4) 0.060(4) -0.013(3) 0.022(3) -0.001(3)
C7 0.051(4) 0.049(4) 0.068(4) -0.002(3) 0.022(3) -0.001(3)
C8 0.052(4) 0.052(4) 0.064(4) -0.001(3) 0.024(3) -0.001(3)
C9 0.061(4) 0.065(5) 0.084(5) -0.005(4) 0.027(4) 0.001(3)
C10 0.051(4) 0.068(4) 0.072(4) 0.001(4) 0.024(3) 0.003(3)
C11 0.064(4) 0.049(4) 0.104(5) 0.003(4) 0.045(4) 0.002(3)
C12 0.081(6) 0.083(6) 0.156(8) 0.015(6) 0.058(6) 0.006(5)
C13 0.093(6) 0.101(7) 0.188(10) 0.051(7) 0.077(7) 0.021(5)
C14 0.088(6) 0.067(5) 0.136(7) 0.021(5) 0.044(6) 0.009(4)
C15 0.046(3) 0.053(4) 0.055(3) -0.001(3) 0.014(3) -0.005(3)
C16 0.039(3) 0.050(4) 0.063(4) -0.001(3) 0.017(3) -0.003(3)
C17 0.043(3) 0.052(4) 0.054(4) 0.004(3) 0.012(3) 0.002(3)
C18 0.046(3) 0.065(4) 0.058(4) 0.003(3) 0.017(3) 0.002(3)
C19 0.046(3) 0.058(4) 0.066(4) 0.005(3) 0.011(3) 0.003(3)
C20 0.045(3) 0.051(4) 0.061(4) 0.000(3) 0.020(3) -0.004(3)
C21 0.036(3) 0.057(4) 0.064(4) 0.001(3) 0.016(3) -0.009(3)
C22 0.035(3) 0.055(4) 0.062(3) 0.004(3) 0.016(3) 0.002(3)
C23 0.044(3) 0.062(4) 0.056(3) -0.002(3) 0.015(3) 0.010(3)
C24 0.047(3) 0.048(4) 0.056(3) 0.003(3) 0.017(3) 0.008(3)
C25 0.048(3) 0.051(4) 0.063(4) 0.004(3) 0.023(3) 0.005(3)
C26 0.036(3) 0.050(4) 0.062(3) -0.003(3) 0.021(3) 0.003(3)
C27 0.046(3) 0.055(4) 0.061(3) -0.012(3) 0.021(3) 0.004(3)
C28 0.038(3) 0.059(4) 0.061(4) -0.006(3) 0.018(3) -0.001(3)
C29 0.078(5) 0.072(5) 0.093(5) 0.002(4) 0.041(4) 0.001(4)
C30 0.059(4) 0.067(5) 0.066(4) 0.008(4) 0.025(3) 0.000(3)
C31 0.042(3) 0.065(4) 0.060(3) -0.004(3) 0.025(3) 0.003(3)
C32 0.047(3) 0.066(4) 0.063(4) 0.006(3) 0.031(3) 0.004(3)
C33 0.060(4) 0.057(4) 0.058(3) -0.007(3) 0.027(3) -0.004(3)
C34 0.053(3) 0.057(4) 0.061(4) -0.005(3) 0.028(3) 0.004(3)
C35 0.055(4) 0.058(4) 0.053(3) 0.000(3) 0.026(3) -0.002(3)
C36 0.053(4) 0.048(4) 0.061(4) -0.004(3) 0.024(3) 0.002(3)
C37 0.051(4) 0.077(5) 0.067(4) 0.011(4) 0.025(3) -0.003(3)
C38 0.069(4) 0.074(5) 0.082(5) 0.018(4) 0.033(4) 0.005(4)
C39 0.124(8) 0.132(9) 0.086(6) 0.022(6) 0.041(5) 0.003(6)
C40 0.061(4) 0.062(4) 0.064(4) -0.004(4) 0.016(3) 0.010(3)
C41 0.090(6) 0.118(8) 0.068(5) -0.004(5) 0.020(4) 0.022(5)
C42 0.134(8) 0.142(9) 0.071(5) 0.011(6) 0.028(5) 0.072(7)
C43 0.253(18) 0.26(2) 0.095(8) -0.035(10) 0.024(9) 0.130(15)
C44 0.29(2) 0.234(19) 0.157(13) -0.015(13) 0.078(14) 0.146(17)
C45 0.230(17) 0.34(3) 0.105(9) -0.033(12) -0.009(10) 0.169(18)
C46 0.096(6) 0.171(10) 0.068(5) -0.010(6) 0.021(5) 0.055(7)
C47 0.081(5) 0.118(7) 0.073(5) -0.024(5) 0.018(4) 0.018(5)
C48 0.043(3) 0.061(4) 0.063(4) 0.002(3) 0.013(3) 0.000(3)
C49 0.046(3) 0.055(4) 0.061(4) -0.002(3) 0.019(3) -0.002(3)
C50 0.048(3) 0.059(4) 0.064(4) 0.001(3) 0.010(3) 0.000(3)
C51 0.052(4) 0.062(4) 0.057(4) 0.012(3) 0.017(3) 0.004(3)
C52 0.045(3) 0.051(4) 0.066(4) -0.002(3) 0.020(3) -0.008(3)
C53 0.050(3) 0.061(4) 0.050(3) 0.004(3) 0.018(3) -0.007(3)
C54 0.044(3) 0.056(4) 0.057(3) 0.002(3) 0.017(3) -0.003(3)
C55 0.053(4) 0.058(4) 0.053(3) -0.002(3) 0.014(3) 0.012(3)
C56 0.058(4) 0.058(4) 0.059(4) -0.001(3) 0.023(3) 0.011(3)
C57 0.096(5) 0.066(5) 0.073(4) -0.008(4) 0.042(4) 0.001(4)
C58 0.045(3) 0.049(4) 0.064(4) 0.008(3) 0.022(3) -0.001(3)
C59 0.052(3) 0.062(4) 0.063(4) -0.002(3) 0.024(3) -0.004(3)
C60 0.053(4) 0.069(5) 0.068(4) -0.006(4) 0.020(3) -0.001(3)
C61 0.061(4) 0.072(5) 0.100(5) -0.007(4) 0.032(4) -0.005(4)
C62 0.051(4) 0.063(4) 0.066(4) -0.011(4) 0.023(3) -0.001(3)
C63 0.081(5) 0.087(6) 0.121(7) -0.029(5) 0.059(5) -0.010(5)
C64 0.055(4) 0.071(5) 0.085(5) -0.018(4) 0.028(4) -0.004(3)
C65 0.068(5) 0.142(9) 0.104(6) -0.047(6) 0.028(5) -0.018(5)
C66 0.064(5) 0.159(9) 0.086(5) -0.047(6) 0.034(4) -0.029(5)
C67 0.071(5) 0.101(6) 0.073(5) -0.018(4) 0.038(4) -0.006(4)
C68 0.062(4) 0.065(5) 0.082(5) -0.002(4) 0.032(4) -0.012(3)
C69 0.063(4) 0.062(4) 0.072(4) -0.009(3) 0.029(4) 0.001(3)
C70 0.051(3) 0.056(4) 0.058(3) -0.004(3) 0.028(3) -0.001(3)
C71 0.050(3) 0.048(4) 0.058(3) -0.001(3) 0.025(3) -0.005(3)
C72 0.055(4) 0.065(4) 0.070(4) 0.005(4) 0.031(3) 0.006(3)
C73 0.052(4) 0.064(4) 0.068(4) -0.005(3) 0.033(3) 0.004(3)
C74 0.067(4) 0.055(4) 0.071(4) -0.008(3) 0.037(4) 0.006(3)
C75 0.048(3) 0.055(4) 0.065(4) -0.004(3) 0.027(3) 0.008(3)
C76 0.056(4) 0.059(4) 0.058(4) 0.004(3) 0.020(3) 0.002(3)
C77 0.051(3) 0.072(5) 0.054(3) -0.007(3) 0.024(3) 0.000(3)
C78 0.069(4) 0.053(4) 0.070(4) -0.006(3) 0.036(4) -0.013(3)
C79 0.057(4) 0.056(4) 0.060(4) -0.002(3) 0.026(3) -0.001(3)
C80 0.051(4) 0.063(4) 0.058(4) 0.004(3) 0.019(3) 0.001(3)
C81 0.069(4) 0.066(5) 0.066(4) -0.008(4) 0.038(4) -0.006(4)
C82 0.070(4) 0.070(5) 0.070(4) -0.008(4) 0.026(4) -0.004(4)
C83 0.069(4) 0.055(4) 0.047(3) 0.004(3) 0.021(3) 0.003(3)
C84 0.092(6) 0.080(6) 0.120(7) 0.023(5) 0.037(5) 0.000(5)
C85 0.092(6) 0.097(7) 0.071(5) -0.007(5) 0.021(5) 0.022(5)
C86 0.082(5) 0.071(5) 0.061(4) -0.004(4) 0.022(4) 0.008(4)
C87 0.055(4) 0.061(4) 0.078(4) -0.004(3) 0.039(3) -0.002(3)
C88 0.076(5) 0.074(5) 0.101(6) -0.003(4) 0.043(4) 0.008(4)
C89 0.077(5) 0.088(6) 0.126(7) -0.022(5) 0.039(5) 0.008(4)
C90 0.075(5) 0.069(5) 0.070(4) 0.008(4) 0.026(4) -0.004(4)
C91 0.133(8) 0.064(5) 0.065(5) 0.002(5) 0.009(5) 0.002(5)
C92 0.107(6) 0.075(6) 0.070(5) -0.001(5) 0.019(4) -0.020(5)
C93 0.110(6) 0.068(5) 0.070(5) 0.009(4) 0.019(4) 0.004(4)
C94 0.172(10) 0.095(7) 0.068(5) -0.008(5) 0.032(6) -0.020(7)
C95 0.265(15) 0.083(7) 0.081(6) -0.005(6) 0.066(8) -0.011(8)
C96 0.198(11) 0.074(6) 0.090(7) -0.016(6) 0.031(7) -0.002(7)
C97 0.157(9) 0.082(7) 0.076(5) 0.007(5) 0.033(6) -0.002(6)
C98 0.071(5) 0.078(5) 0.073(4) -0.013(4) 0.023(4) -0.004(4)
C99 0.087(5) 0.098(6) 0.095(5) -0.004(5) 0.056(5) 0.002(4)
C100 0.062(4) 0.071(5) 0.080(5) -0.014(4) 0.037(4) -0.006(3)
C101 0.053(4) 0.070(5) 0.076(4) -0.011(4) 0.035(3) -0.001(3)
C102 0.058(4) 0.070(5) 0.067(4) -0.001(4) 0.027(3) 0.011(3)
C103 0.099(6) 0.080(6) 0.091(6) 0.003(5) 0.029(5) 0.012(5)
C104 0.118(7) 0.102(7) 0.126(7) 0.001(6) 0.060(6) -0.007(6)
C105 0.061(4) 0.055(4) 0.052(3) -0.003(3) 0.024(3) 0.004(3)
C106 0.050(3) 0.064(4) 0.062(4) -0.006(3) 0.025(3) 0.001(3)
C107 0.050(3) 0.068(5) 0.058(4) -0.001(4) 0.021(3) -0.003(3)
C108 0.064(4) 0.060(4) 0.056(4) -0.007(3) 0.024(3) 0.001(3)
C109 0.067(4) 0.067(5) 0.062(4) 0.007(4) 0.030(3) 0.011(4)
C110 0.058(4) 0.064(4) 0.060(4) -0.008(3) 0.030(3) 0.002(3)
C111 0.060(4) 0.056(4) 0.061(4) 0.004(3) 0.027(3) 0.009(3)
C112 0.056(4) 0.067(4) 0.063(4) -0.006(3) 0.027(3) -0.004(3)
C113 0.059(4) 0.087(5) 0.061(4) -0.012(4) 0.033(3) -0.008(4)
C114 0.081(5) 0.088(6) 0.081(5) -0.015(4) 0.036(4) 0.009(4)
C115 0.072(4) 0.074(5) 0.053(3) -0.001(3) 0.034(3) -0.010(4)
C116 0.062(4) 0.088(5) 0.077(4) -0.002(4) 0.038(4) 0.004(4)
C117 0.179(15) 0.195(16) 0.172(12) 0.032(12) 0.081(12) -0.051(13)
C118 0.32(3) 0.192(19) 0.29(2) 0.061(18) 0.15(2) 0.092(19)
C119 0.100(6) 0.115(7) 0.099(6) -0.029(5) 0.049(5) 0.004(5)
C120 0.159(9) 0.102(8) 0.062(5) 0.004(5) 0.032(5) -0.027(7)
C121 0.079(5) 0.057(4) 0.060(4) 0.003(3) 0.029(4) 0.004(4)
C122 0.112(7) 0.136(9) 0.105(7) 0.033(6) 0.029(6) 0.019(6)
C123 0.042(3) 0.066(4) 0.065(4) 0.003(3) 0.020(3) 0.002(3)
C124 0.056(4) 0.065(4) 0.076(4) -0.008(4) 0.033(3) 0.004(3)
C125 0.079(5) 0.105(7) 0.102(6) -0.019(5) 0.046(5) 0.001(5)
C126 0.072(5) 0.109(6) 0.060(4) -0.013(4) 0.026(4) 0.002(4)
C127 0.065(5) 0.103(7) 0.099(5) -0.010(5) 0.028(4) 0.003(4)
C128 0.098(9) 0.42(3) 0.142(11) 0.084(14) 0.011(8) -0.028(13)

loop_
_atom_type_symbol
_atom_type_description
_atom_type_scat_dispersion_real
_atom_type_scat_dispersion_imag
_atom_type_scat_source
C C 0.0181 0.0091 'International Tables Vol C Tables 4.2.6.8 and 6.1.1.4'
H H 0.0000 0.0000 'International Tables Vol C Tables 4.2.6.8 and 6.1.1.4'
N N 0.0311 0.0180 'International Tables Vol C Tables 4.2.6.8 and 6.1.1.4'
O O 0.0492 0.0322 'International Tables Vol C Tables 4.2.6.8 and 6.1.1.4'

loop_
_geom_angle_atom_site_label_1
_geom_angle_atom_site_label_2
_geom_angle_atom_site_label_3
_geom_angle
_geom_angle_site_symmetry_1
_geom_angle_site_symmetry_3
_geom_angle_publ_flag
C7 N1 N2 119.2(5) . . ?
C8 N2 N1 118.5(5) . . ?
C29 N3 N4 118.8(6) . . ?
C30 N4 N3 117.4(6) . . ?
C40 N5 N6 118.9(6) . . ?
C41 N6 N5 118.7(7) . . ?
C62 N7 N8 117.0(5) . . ?
C63 N8 N7 121.3(6) . . ?
C85 N9 N10 117.6(6) . . ?
C86 N10 N9 116.7(6) . . ?
C90 N11 N12 118.6(6) . . ?
C91 N12 N11 117.1(7) . . ?
C100 N13 N14 117.9(6) . . ?
C101 N14 N13 118.3(6) . . ?
C120 N15 N16 115.0(7) . . ?
C121 N16 N15 117.3(6) . . ?
C2 C1 C6 118.1(6) . . ?
C2 C1 C7 120.2(6) . . ?
C6 C1 C7 121.7(5) . . ?
C3 C2 O1 122.3(5) . . ?
C3 C2 C1 122.1(6) . . ?
O1 C2 C1 115.6(5) . . ?
C2 C3 C4 118.1(5) . . ?
C2 C3 C15 122.5(5) . 2_656 ?
C4 C3 C15 119.3(5) . 2_656 ?
C3 C4 C5 122.9(6) . . ?
C6 C5 C4 117.8(6) . . ?
C6 C5 C22 122.0(5) . . ?
C4 C5 C22 120.2(5) . . ?
O2 C6 C5 118.1(6) . . ?
O2 C6 C1 120.9(5) . . ?
C5 C6 C1 121.0(5) . . ?
N1 C7 C1 118.7(6) . . ?
O3 C8 N2 121.1(6) . . ?
O3 C8 C9 121.6(6) . . ?
N2 C8 C9 117.3(6) . . ?
C10 C9 C8 118.0(6) . . ?
C10 C9 C14 119.4(7) . . ?
C8 C9 C14 122.6(6) . . ?
C11 C10 C9 121.7(7) . . ?
C12 C11 C10 121.9(7) . . ?
C12 C11 C29 117.6(7) . . ?
C10 C11 C29 120.4(7) . . ?
C11 C12 C13 118.1(8) . . ?
C14 C13 C12 122.6(9) . . ?
C13 C14 C9 116.0(8) . . ?
C16 C15 C3 111.9(5) . 2_656 ?
C16 C15 C37 110.1(5) . . ?
C3 C15 C37 112.2(5) 2_656 . ?
C21 C16 C17 117.3(6) . . ?
C21 C16 C15 123.3(5) . . ?
C17 C16 C15 119.4(5) . . ?
O4 C17 C16 117.3(5) . . ?
O4 C17 C18 119.7(5) . . ?
C16 C17 C18 122.9(6) . . ?
C40 C18 C19 121.2(6) . . ?
C40 C18 C17 123.1(6) . . ?
C19 C18 C17 115.7(5) . . ?
O5 C19 C20 122.8(6) . . ?
O5 C19 C18 113.2(5) . . ?
C20 C19 C18 124.0(6) . . ?
C19 C20 C21 116.3(6) . . ?
C19 C20 C48 119.7(6) . . ?
C21 C20 C48 123.9(6) . . ?
C16 C21 C20 123.7(6) . . ?
C55 C22 C5 111.6(5) . . ?
C55 C22 C23 116.0(5) . . ?
C5 C22 C23 110.6(5) . . ?
C28 C23 C24 117.9(6) . . ?
C28 C23 C22 121.4(5) . . ?
C24 C23 C22 120.6(5) . . ?
C23 C24 C25 121.8(5) . . ?
C26 C25 C24 117.3(5) . . ?
C26 C25 C58 119.6(5) . 2_656 ?
C24 C25 C58 123.0(5) . 2_656 ?
O6 C26 C27 119.9(5) . . ?
O6 C26 C25 118.0(5) . . ?
C27 C26 C25 122.0(6) . . ?
C28 C27 C26 119.4(5) . . ?
C28 C27 C62 117.8(6) . . ?
C26 C27 C62 122.8(6) . . ?
C27 C28 O7 116.7(5) . . ?
C27 C28 C23 121.6(6) . . ?
O7 C28 C23 121.7(5) . . ?
O8 C29 N3 123.8(7) . . ?
O8 C29 C11 120.5(7) . . ?
N3 C29 C11 115.5(7) . . ?
N4 C30 C31 119.8(6) . . ?
C36 C31 C32 119.1(5) . . ?
C36 C31 C30 120.4(6) . . ?
C32 C31 C30 120.5(5) . . ?
O9 C32 C33 123.3(6) . . ?
O9 C32 C31 115.4(5) . . ?
C33 C32 C31 121.4(5) . . ?
C32 C33 C34 116.1(6) . . ?
C32 C33 C70 121.7(5) . . ?
C34 C33 C70 122.1(5) . . ?
C35 C34 C33 124.5(6) . . ?
C34 C35 C36 117.0(5) . . ?
C34 C35 C77 122.2(5) . . ?
C36 C35 C77 120.8(6) . . ?
O10 C36 C31 121.3(5) . . ?
O10 C36 C35 117.0(5) . . ?
C31 C36 C35 121.7(6) . . ?
C15 C37 C38 111.4(5) . . ?
C84 C38 C39 111.1(7) . . ?
C84 C38 C37 112.5(6) . . ?
C39 C38 C37 109.7(6) . . ?
N5 C40 C18 119.1(6) . . ?
O11 C41 N6 123.8(7) . . ?
O11 C41 C42 117.0(8) . . ?
N6 C41 C42 119.2(8) . . ?
C43 C42 C41 118.9(9) . . ?
C43 C42 C47 119.3(9) . . ?
C41 C42 C47 121.5(8) . . ?
C42 C43 C44 119.4(12) . . ?
C45 C44 C43 118.6(14) . . ?
C44 C45 C46 122.2(12) . . ?
C47 C46 C45 119.8(10) . . ?
C47 C46 C85 118.1(8) . . ?
C45 C46 C85 121.1(9) . . ?
C46 C47 C42 119.1(8) . . ?
C20 C48 C49 112.6(5) . . ?
C20 C48 C87 113.2(5) . . ?
C49 C48 C87 108.7(5) . . ?
C50 C49 C54 116.7(6) . . ?
C50 C49 C48 121.2(5) . . ?
C54 C49 C48 122.0(5) . . ?
O12 C50 C49 117.6(6) . . ?
O12 C50 C51 120.1(6) . . ?
C49 C50 C51 122.3(6) . . ?
C50 C51 C52 118.3(6) . . ?
C50 C51 C90 121.9(6) . . ?
C52 C51 C90 119.8(6) . . ?
O13 C52 C53 122.3(5) . . ?
O13 C52 C51 116.2(5) . . ?
C53 C52 C51 121.5(6) . . ?
C54 C53 C52 116.8(5) . . ?
C54 C53 C58 120.9(5) . . ?
C52 C53 C58 122.2(5) . . ?
C53 C54 C49 124.2(6) . . ?
C22 C55 C56 118.3(5) . . ?
C98 C56 C55 114.8(5) . . ?
C98 C56 C57 110.5(5) . . ?
C55 C56 C57 112.0(6) . . ?
C25 C58 C53 109.8(5) 2_656 . ?
C25 C58 C59 113.5(5) 2_656 . ?
C53 C58 C59 110.9(4) . . ?
C60 C59 C58 114.5(5) . . ?
C61 C60 C59 114.0(6) . . ?
C61 C60 C99 112.3(6) . . ?
C59 C60 C99 107.7(6) . . ?
N7 C62 C27 120.2(6) . . ?
O14 C63 N8 120.9(7) . . ?
O14 C63 C64 121.8(7) . . ?
N8 C63 C64 117.3(7) . . ?
C65 C64 C69 119.1(6) . . ?
C65 C64 C63 119.8(7) . . ?
C69 C64 C63 121.1(7) . . ?
C64 C65 C66 119.1(7) . . ?
C67 C66 C65 121.5(7) . . ?
C66 C67 C68 119.8(6) . . ?
C67 C68 C69 119.3(6) . . ?
C67 C68 C100 124.8(6) . . ?
C69 C68 C100 115.9(6) . . ?
C64 C69 C68 121.2(6) . . ?
C33 C70 C102 112.0(5) . . ?
C33 C70 C71 110.6(5) . . ?
C102 C70 C71 115.5(5) . . ?
C72 C71 C76 116.7(6) . . ?
C72 C71 C70 121.4(5) . . ?
C76 C71 C70 121.8(5) . . ?
C71 C72 O15 118.6(6) . . ?
C71 C72 C73 122.7(5) . . ?
O15 C72 C73 118.7(5) . . ?
C74 C73 C72 117.0(6) . . ?
C74 C73 C101 120.7(6) . . ?
C72 C73 C101 122.3(5) . . ?
C75 C74 O16 123.4(5) . . ?
C75 C74 C73 122.6(6) . . ?
O16 C74 C73 114.0(6) . . ?
C74 C75 C76 117.0(5) . . ?
C74 C75 C105 121.9(5) . . ?
C76 C75 C105 121.0(5) . . ?
C75 C76 C71 123.8(6) . . ?
C112 C77 C35 111.1(5) . . ?
C112 C77 C78 113.5(5) . . ?
C35 C77 C78 110.7(5) . . ?
C83 C78 C79 119.9(6) . . ?
C83 C78 C77 119.5(6) . . ?
C79 C78 C77 120.6(6) . . ?
C78 C79 C80 121.9(6) . . ?
C79 C80 C81 116.9(6) . . ?
C79 C80 C115 123.1(6) . . ?
C81 C80 C115 119.9(5) . . ?
O17 C81 C82 121.2(6) . . ?
O17 C81 C80 116.5(6) . . ?
C82 C81 C80 122.3(6) . . ?
C81 C82 C83 117.6(6) . . ?
C81 C82 C86 122.3(6) . . ?
C83 C82 C86 120.0(6) . . ?
C78 C83 O18 125.3(5) . . ?
C78 C83 C82 121.3(6) . . ?
O18 C83 C82 113.4(6) . . ?
O19 C85 N9 121.1(8) . . ?
O19 C85 C46 120.0(8) . . ?
N9 C85 C46 118.5(8) . . ?
N10 C86 C82 119.9(7) . . ?
C88 C87 C48 116.4(6) . . ?
C87 C88 C89 112.2(6) . . ?
C87 C88 C119 109.1(6) . . ?
C89 C88 C119 109.3(6) . . ?
N11 C90 C51 118.0(7) . . ?
O20 C91 N12 121.5(8) . . ?
O20 C91 C92 121.3(8) . . ?
N12 C91 C92 117.1(8) . . ?
C93 C92 C97 119.4(8) . . ?
C93 C92 C91 117.5(8) . . ?
C97 C92 C91 122.8(8) . . ?
C94 C93 C92 119.3(8) . . ?
C93 C94 C95 121.7(8) . . ?
C93 C94 C120 120.0(9) . . ?
C95 C94 C120 118.2(8) . . ?
C96 C95 C94 116.7(9) . . ?
C95 C96 C97 121.6(9) . . ?
C96 C97 C92 121.0(8) . . ?
O21 C100 N13 120.5(6) . . ?
O21 C100 C68 122.2(6) . . ?
N13 C100 C68 117.3(7) . . ?
N14 C101 C73 118.6(6) . . ?
C70 C102 C103 115.9(6) . . ?
C104 C103 C102 118.1(8) . . ?
C104 C103 C122 112.1(8) . . ?
C102 C103 C122 106.5(7) . . ?
C123 C105 C106 114.1(5) . . ?
C123 C105 C75 113.4(5) . . ?
C106 C105 C75 109.3(5) . . ?
C111 C106 C107 118.8(6) . . ?
C111 C106 C105 122.0(6) . . ?
C107 C106 C105 119.0(6) . . ?
O22 C107 C106 119.2(6) . . ?
O22 C107 C108 122.5(6) . . ?
C106 C107 C108 118.3(6) . . ?
C109 C108 C107 119.7(6) . . ?
C109 C108 C121 119.5(6) . . ?
C107 C108 C121 120.7(6) . . ?
O23 C109 C110 123.9(6) . . ?
O23 C109 C108 114.7(6) . . ?
C110 C109 C108 121.4(6) . . ?
C111 C110 C109 116.5(6) . . ?
C111 C110 C115 121.9(6) . . ?
C109 C110 C115 121.4(6) . . ?
C106 C111 C110 125.2(6) . . ?
C77 C112 C113 116.4(5) . . ?
C126 C113 C114 112.5(6) . . ?
C126 C113 C112 111.7(5) . . ?
C114 C113 C112 110.9(6) . . ?
C110 C115 C116 112.8(6) . . ?
C110 C115 C80 109.1(5) . . ?
C116 C115 C80 113.9(5) . . ?
C117 C116 C115 121.6(8) . . ?
C116 C117 C118 116.8(15) . . ?
C116 C117 C128 109.6(12) . . ?
C118 C117 C128 113.5(16) . . ?
O24 C120 N15 127.9(8) . . ?
O24 C120 C94 120.9(10) . . ?
N15 C120 C94 110.5(8) . . ?
N16 C121 C108 118.8(6) . . ?
C105 C123 C124 113.6(5) . . ?
C125 C124 C123 114.9(6) . . ?
C125 C124 C127 109.5(6) . . ?
C123 C124 C127 109.7(5) . . ?

loop_
_geom_bond_atom_site_label_1
_geom_bond_atom_site_label_2
_geom_bond_distance
_geom_bond_site_symmetry_2
_geom_bond_publ_flag
O1 C2 1.381(7) . ?
O2 C6 1.356(6) . ?
O3 C8 1.202(7) . ?
O4 C17 1.364(7) . ?
O5 C19 1.376(7) . ?
O6 C26 1.362(7) . ?
O7 C28 1.376(7) . ?
O8 C29 1.245(8) . ?
O9 C32 1.366(7) . ?
O10 C36 1.375(7) . ?
O11 C41 1.299(10) . ?
O12 C50 1.380(7) . ?
O13 C52 1.388(7) . ?
O14 C63 1.268(9) . ?
O15 C72 1.378(7) . ?
O16 C74 1.380(7) . ?
O17 C81 1.372(7) . ?
O18 C83 1.386(7) . ?
O19 C85 1.215(9) . ?
O20 C91 1.209(10) . ?
O21 C100 1.202(8) . ?
O22 C107 1.340(8) . ?
O23 C109 1.365(7) . ?
O24 C120 1.186(10) . ?
N1 C7 1.273(7) . ?
N1 N2 1.371(7) . ?
N2 C8 1.352(7) . ?
N3 C29 1.327(9) . ?
N3 N4 1.388(7) . ?
N4 C30 1.239(8) . ?
N5 C40 1.265(8) . ?
N5 N6 1.407(8) . ?
N6 C41 1.329(10) . ?
N7 C62 1.295(8) . ?
N7 N8 1.339(7) . ?
N8 C63 1.337(9) . ?
N9 C85 1.340(9) . ?
N9 N10 1.391(8) . ?
N10 C86 1.257(8) . ?
N11 C90 1.267(8) . ?
N11 N12 1.412(8) . ?
N12 C91 1.330(10) . ?
N13 C100 1.348(8) . ?
N13 N14 1.388(7) . ?
N14 C101 1.260(7) . ?
N15 C120 1.348(11) . ?
N15 N16 1.378(8) . ?
N16 C121 1.303(9) . ?
C1 C2 1.396(8) . ?
C1 C6 1.409(9) . ?
C1 C7 1.454(8) . ?
C2 C3 1.371(8) . ?
C3 C4 1.380(8) . ?
C3 C15 1.520(8) 2_656 ?
C4 C5 1.391(7) . ?
C5 C6 1.390(8) . ?
C5 C22 1.536(8) . ?
C8 C9 1.476(9) . ?
C9 C10 1.387(9) . ?
C9 C14 1.476(11) . ?
C10 C11 1.379(9) . ?
C11 C12 1.373(11) . ?
C11 C29 1.516(10) . ?
C12 C13 1.426(11) . ?
C13 C14 1.415(12) . ?
C15 C16 1.511(8) . ?
C15 C37 1.562(8) . ?
C16 C21 1.393(8) . ?
C16 C17 1.398(8) . ?
C17 C18 1.431(8) . ?
C18 C40 1.413(9) . ?
C18 C19 1.416(9) . ?
C19 C20 1.395(9) . ?
C20 C21 1.413(8) . ?
C20 C48 1.475(9) . ?
C22 C55 1.499(8) . ?
C22 C23 1.552(8) . ?
C23 C28 1.394(8) . ?
C23 C24 1.401(8) . ?
C24 C25 1.408(8) . ?
C25 C26 1.387(8) . ?
C25 C58 1.515(8) 2_656 ?
C26 C27 1.384(8) . ?
C27 C28 1.374(8) . ?
C27 C62 1.474(8) . ?
C30 C31 1.486(8) . ?
C31 C36 1.380(8) . ?
C31 C32 1.406(9) . ?
C32 C33 1.391(8) . ?
C33 C34 1.412(8) . ?
C33 C70 1.504(9) . ?
C34 C35 1.364(8) . ?
C35 C36 1.404(8) . ?
C35 C77 1.533(8) . ?
C37 C38 1.564(9) . ?
C38 C84 1.517(11) . ?
C38 C39 1.538(11) . ?
C41 C42 1.468(12) . ?
C42 C43 1.395(15) . ?
C42 C47 1.484(12) . ?
C43 C44 1.405(18) . ?
C44 C45 1.392(19) . ?
C45 C46 1.410(17) . ?
C46 C47 1.349(10) . ?
C46 C85 1.458(12) . ?
C48 C49 1.529(9) . ?
C48 C87 1.562(8) . ?
C49 C50 1.384(9) . ?
C49 C54 1.396(8) . ?
C50 C51 1.387(9) . ?
C51 C52 1.403(8) . ?
C51 C90 1.450(9) . ?
C52 C53 1.402(8) . ?
C53 C54 1.372(8) . ?
C53 C58 1.537(8) . ?
C55 C56 1.507(8) . ?
C56 C98 1.480(9) . ?
C56 C57 1.519(9) . ?
C58 C59 1.544(8) . ?
C59 C60 1.530(9) . ?
C60 C61 1.447(10) . ?
C60 C99 1.540(9) . ?
C63 C64 1.501(10) . ?
C64 C65 1.370(10) . ?
C64 C69 1.374(9) . ?
C65 C66 1.381(11) . ?
C66 C67 1.351(10) . ?
C67 C68 1.368(9) . ?
C68 C69 1.373(9) . ?
C68 C100 1.491(9) . ?
C70 C102 1.514(8) . ?
C70 C71 1.522(8) . ?
C71 C72 1.360(8) . ?
C71 C76 1.399(8) . ?
C72 C73 1.416(9) . ?
C73 C74 1.406(8) . ?
C73 C101 1.468(9) . ?
C74 C75 1.363(8) . ?
C75 C76 1.396(8) . ?
C75 C105 1.548(8) . ?
C77 C112 1.516(8) . ?
C77 C78 1.565(8) . ?
C78 C83 1.351(9) . ?
C78 C79 1.382(9) . ?
C79 C80 1.407(8) . ?
C80 C81 1.409(9) . ?
C80 C115 1.547(9) . ?
C81 C82 1.381(9) . ?
C82 C83 1.435(9) . ?
C82 C86 1.442(10) . ?
C87 C88 1.498(9) . ?
C88 C89 1.531(11) . ?
C88 C119 1.557(11) . ?
C91 C92 1.457(11) . ?
C92 C93 1.390(11) . ?
C92 C97 1.406(12) . ?
C93 C94 1.372(11) . ?
C94 C95 1.464(13) . ?
C94 C120 1.557(12) . ?
C95 C96 1.365(12) . ?
C96 C97 1.379(12) . ?
C102 C103 1.545(10) . ?
C103 C104 1.424(11) . ?
C103 C122 1.551(12) . ?
C105 C123 1.510(8) . ?
C105 C106 1.534(9) . ?
C106 C111 1.355(9) . ?
C106 C107 1.408(9) . ?
C107 C108 1.410(9) . ?
C108 C109 1.406(9) . ?
C108 C121 1.450(9) . ?
C109 C110 1.383(9) . ?
C110 C111 1.373(8) . ?
C110 C115 1.520(9) . ?
C112 C113 1.524(8) . ?
C113 C126 1.492(9) . ?
C113 C114 1.498(10) . ?
C115 C116 1.527(9) . ?
C116 C117 1.483(15) . ?
C117 C118 1.52(2) . ?
C117 C128 1.549(15) . ?
C123 C124 1.516(8) . ?
C124 C125 1.472(10) . ?
C124 C127 1.520(9) . ?
